data_1562257
loop_
_publ_author_name
'Chen, Mao-Long'
'Shi, Yan-Ru'
'Yang, Yu-Chen'
'Zhou, Zhao-Hui'

_publ_section_title
;
 Acidic 1,3-propanediaminetetraacetato lanthanides with luminescent and
 catalytic ester hydrolysis properties
;
_journal_name_full 'Journal of Solid State Chemistry'
_journal_page_first 265
_journal_page_last 273
_journal_paper_doi 10.1016/j.jssc.2014.07.037
_journal_volume 219
_journal_year 2014
_chemical_formula_moiety 'C11 H20 Eu N2 O10, Cl, 2(H2 O)'
_chemical_formula_sum 'C11 H24 Cl Eu N2 O12'
_chemical_formula_weight 563.73
_space_group_crystal_system triclinic
_space_group_IT_number 2
_space_group_name_Hall '-P 1'
_space_group_name_H-M_alt 'P -1'
_atom_sites_solution_hydrogens geom
_atom_sites_solution_primary direct
_atom_sites_solution_secondary difmap
_cell_angle_alpha 74.935(4)
_cell_angle_beta 70.387(4)
_cell_angle_gamma 70.825(4)
_cell_formula_units_Z 2
_cell_length_a 9.4414(4)
_cell_length_b 9.5032(5)
_cell_length_c 11.2855(5)
_cell_measurement_temperature 173(2)
_cell_volume 888.07(8)
_computing_molecular_graphics
;
O. V. Dolomanov, L. J. Bourhis, R. J. Gildea, J. A. K. Howard and H. Puschmann,
OLEX2: a complete structure solution, refinement and analysis program.
J. Appl. Cryst. (2009). 42, 339-341.
;
_computing_publication_material
;
O. V. Dolomanov, L. J. Bourhis, R. J. Gildea, J. A. K. Howard and H. Puschmann,
OLEX2: a complete structure solution, refinement and analysis program.
J. Appl. Cryst. (2009). 42, 339-341.
;
_computing_structure_refinement
;
XL, G.M. Sheldrick, Acta Cryst.
(2008). A64, 112-122
;
_computing_structure_solution
;
XS, G.M. Sheldrick, Acta Cryst.
(2008). A64, 112-122
;
_diffrn_ambient_temperature 173.15
_diffrn_measured_fraction_theta_full 0.996
_diffrn_measured_fraction_theta_max 0.996
_diffrn_radiation_monochromator graphite
_diffrn_radiation_type 'MO K\a'
_diffrn_radiation_wavelength 0.71073
_diffrn_reflns_av_R_equivalents 0.0296
_diffrn_reflns_av_unetI/netI 0.0311
_diffrn_reflns_limit_h_max 11
_diffrn_reflns_limit_h_min -11
_diffrn_reflns_limit_k_max 11
_diffrn_reflns_limit_k_min -11
_diffrn_reflns_limit_l_max 14
_diffrn_reflns_limit_l_min -14
_diffrn_reflns_number 11146
_diffrn_reflns_theta_full 26.50
_diffrn_reflns_theta_max 26.50
_diffrn_reflns_theta_min 3.25
_diffrn_source 'fine-focus sealed tube'
_diffrn_source_current n/a
_diffrn_source_voltage n/a
_exptl_absorpt_coefficient_mu 3.749
_exptl_absorpt_correction_T_max 0.5210
_exptl_absorpt_correction_T_min 0.3155
_exptl_absorpt_correction_type multi-scan
_exptl_absorpt_process_details
;
CrysAlisPro, Agilent Technologies,
Version 1.171.36.24 (release 03-12-2012 CrysAlis171 .NET)
(compiled Dec  3 2012,18:21:49)
Empirical absorption correction using spherical harmonics,
 implemented in SCALE3 ABSPACK scaling algorithm.
;
_exptl_crystal_density_diffrn 2.108
_exptl_crystal_density_method 'not measured'
_exptl_crystal_F_000 560
_exptl_crystal_size_max 0.40
_exptl_crystal_size_mid 0.30
_exptl_crystal_size_min 0.20
_refine_diff_density_max 0.569
_refine_diff_density_min -0.705
_refine_diff_density_rms 0.093
_refine_ls_extinction_method none
_refine_ls_goodness_of_fit_ref 1.084
_refine_ls_hydrogen_treatment mixed
_refine_ls_matrix_type full
_refine_ls_number_parameters 244
_refine_ls_number_reflns 3656
_refine_ls_number_restraints 0
_refine_ls_restrained_S_all 1.084
_refine_ls_R_factor_all 0.0195
_refine_ls_R_factor_gt 0.0183
_refine_ls_shift/su_max 0.002
_refine_ls_shift/su_mean 0.000
_refine_ls_structure_factor_coef Fsqd
_refine_ls_weighting_details 'calc w=1/[\s^2^(Fo^2^)+(0.0150P)^2^+0.5822P] where P=(Fo^2^+2Fc^2^)/3'
_refine_ls_weighting_scheme calc
_refine_ls_wR_factor_gt 0.0435
_refine_ls_wR_factor_ref 0.0439
_reflns_number_gt 3522
_reflns_number_total 3656
_reflns_threshold_expression >2sigma(I)
_cod_data_source_file JSSC-2014-219-265.cif
_cod_data_source_block 13
_cod_original_cell_volume 888.08(7)
_cod_database_code 1562257

loop_
_space_group_symop_id
_space_group_symop_operation_xyz
1 'x, y, z'
2 '-x, -y, -z'

loop_
_atom_site_label
_atom_site_type_symbol
_atom_site_fract_x
_atom_site_fract_y
_atom_site_fract_z
_atom_site_U_iso_or_equiv
_atom_site_adp_type
_atom_site_occupancy
_atom_site_symmetry_multiplicity
_atom_site_calc_flag
_atom_site_refinement_flags
_atom_site_disorder_assembly
_atom_site_disorder_group
Eu1 Eu 0.574508(13) 0.848825(13) 0.637151(11) 0.00719(5) Uani 1 1 d . . .
Cl1 Cl 1.12785(8) 0.69303(8) 0.38612(7) 0.02494(16) Uani 1 1 d . . .
C1 C 0.0526(3) 0.8888(3) 0.6498(2) 0.0124(5) Uani 1 1 d . . .
H1A H -0.0316 0.9837 0.6598 0.015 Uiso 1 1 calc R . .
H1B H 0.0413 0.8424 0.5856 0.015 Uiso 1 1 calc R . .
C2 C 0.2099(3) 0.9244(3) 0.6032(2) 0.0100(5) Uani 1 1 d . . .
C3 C -0.1023(3) 0.8433(3) 0.8800(2) 0.0141(5) Uani 1 1 d . . .
H3A H -0.0982 0.9438 0.8863 0.017 Uiso 1 1 calc R . .
H3B H -0.0944 0.7760 0.9621 0.017 Uiso 1 1 calc R . .
C4 C -0.2603(3) 0.8594(3) 0.8620(2) 0.0119(5) Uani 1 1 d . . .
C5 C 0.5559(3) 0.3653(3) 0.8460(2) 0.0116(5) Uani 1 1 d . . .
H5A H 0.6504 0.2798 0.8306 0.014 Uiso 1 1 calc R . .
H5B H 0.4886 0.3387 0.9324 0.014 Uiso 1 1 calc R . .
C6 C 0.6032(3) 0.5058(3) 0.8407(2) 0.0115(5) Uani 1 1 d . . .
C7 C 0.4825(3) 0.2372(3) 0.7223(3) 0.0152(6) Uani 1 1 d . . .
H7A H 0.4027 0.1933 0.7899 0.018 Uiso 1 1 calc R . .
H7B H 0.5861 0.1696 0.7277 0.018 Uiso 1 1 calc R . .
C8 C 0.4628(3) 0.2401(3) 0.5941(2) 0.0110(5) Uani 1 1 d . . .
C9 C 0.0421(3) 0.6243(3) 0.7663(3) 0.0155(6) Uani 1 1 d . . .
H9A H -0.0289 0.6321 0.7158 0.019 Uiso 1 1 calc R . .
H9B H 0.0029 0.5700 0.8530 0.019 Uiso 1 1 calc R . .
C10 C 0.2045(3) 0.5316(3) 0.7047(3) 0.0150(5) Uani 1 1 d . . .
H10A H 0.1962 0.4436 0.6785 0.018 Uiso 1 1 calc R . .
H10B H 0.2552 0.5943 0.6275 0.018 Uiso 1 1 calc R . .
C11 C 0.3023(3) 0.4776(3) 0.7982(3) 0.0153(5) Uani 1 1 d . . .
H11A H 0.2505 0.4141 0.8739 0.018 Uiso 1 1 calc R . .
H11B H 0.3039 0.5669 0.8269 0.018 Uiso 1 1 calc R . .
N1 N 0.0367(2) 0.7819(2) 0.77607(19) 0.0100(4) Uani 1 1 d . . .
H1 H 0.1239 0.7716 0.8019 0.012 Uiso 1 1 calc R . .
N2 N 0.4693(2) 0.3883(2) 0.7483(2) 0.0109(4) Uani 1 1 d . . .
H2 H 0.5160 0.4441 0.6730 0.013 Uiso 1 1 calc R . .
O1 O 0.3052(2) 0.8565(2) 0.66899(16) 0.0125(4) Uani 1 1 d . . .
O2 O 0.2300(2) 1.0187(2) 0.50329(17) 0.0148(4) Uani 1 1 d . . .
O3 O -0.2662(2) 0.8669(2) 0.75095(17) 0.0158(4) Uani 1 1 d . . .
O4 O -0.3706(2) 0.8684(2) 0.96031(18) 0.0210(4) Uani 1 1 d . . .
O5 O 0.5542(2) 0.6217(2) 0.76652(17) 0.0163(4) Uani 1 1 d . . .
O6 O 0.6841(2) 0.4951(2) 0.91067(18) 0.0175(4) Uani 1 1 d . . .
O7 O 0.4693(2) 0.3497(2) 0.50838(18) 0.0186(4) Uani 1 1 d . . .
O8 O 0.4449(2) 0.11565(19) 0.58255(16) 0.0109(4) Uani 1 1 d . . .
O1W O 0.8080(2) 0.6634(2) 0.55471(19) 0.0220(5) Uani 1 1 d . . .
H1WA H 0.8283 0.5745 0.5687 0.026 Uiso 1 1 d R . .
H1WB H 0.8928 0.6829 0.5082 0.026 Uiso 1 1 d R . .
O2W O 0.4003(2) 0.9262(2) 0.84383(17) 0.0137(4) Uani 1 1 d . . .
H2WA H 0.4503 0.9122 0.8967 0.016 Uiso 1 1 d R . .
H2WB H 0.3354 0.8735 0.8936 0.016 Uiso 1 1 d R . .
O3W O 0.0842(3) 1.1613(3) 0.8123(2) 0.0452(7) Uani 1 1 d . . .
H3WA H 0.0489 1.2209 0.7438 0.054 Uiso 1 1 d R . .
H3WB H 0.1855 1.1012 0.7813 0.054 Uiso 1 1 d R . .
O4W O 0.1770(2) 0.7709(2) 0.97686(18) 0.0200(4) Uani 1 1 d . . .
H4WA H 0.2227 0.6858 1.0147 0.024 Uiso 1 1 d R . .
H4WB H 0.0898 0.8169 1.0432 0.024 Uiso 1 1 d R . .

loop_
_atom_site_aniso_label
_atom_site_aniso_U_11
_atom_site_aniso_U_22
_atom_site_aniso_U_33
_atom_site_aniso_U_23
_atom_site_aniso_U_13
_atom_site_aniso_U_12
Eu1 0.00639(7) 0.00777(7) 0.00724(7) -0.00016(5) -0.00192(5) -0.00246(5)
Cl1 0.0207(4) 0.0212(4) 0.0255(4) -0.0066(3) 0.0037(3) -0.0042(3)
C1 0.0109(13) 0.0133(13) 0.0113(13) 0.0037(10) -0.0034(10) -0.0049(10)
C2 0.0085(12) 0.0107(12) 0.0109(13) -0.0037(10) -0.0010(10) -0.0029(10)
C3 0.0100(13) 0.0230(15) 0.0103(13) -0.0050(11) -0.0014(10) -0.0053(11)
C4 0.0118(13) 0.0133(13) 0.0110(13) -0.0020(10) -0.0034(10) -0.0034(10)
C5 0.0133(13) 0.0107(13) 0.0114(13) -0.0010(10) -0.0060(10) -0.0021(10)
C6 0.0119(13) 0.0110(13) 0.0090(12) -0.0037(10) 0.0016(10) -0.0027(10)
C7 0.0205(14) 0.0102(13) 0.0172(14) -0.0040(10) -0.0072(11) -0.0038(11)
C8 0.0066(12) 0.0131(13) 0.0125(13) -0.0048(10) -0.0016(10) -0.0004(10)
C9 0.0119(13) 0.0128(13) 0.0224(15) 0.0006(11) -0.0057(11) -0.0055(11)
C10 0.0135(13) 0.0130(13) 0.0192(14) -0.0030(11) -0.0060(11) -0.0026(10)
C11 0.0133(13) 0.0156(14) 0.0152(14) -0.0040(11) -0.0046(11) 0.0002(11)
N1 0.0071(10) 0.0124(11) 0.0098(11) 0.0005(8) -0.0025(8) -0.0033(8)
N2 0.0116(11) 0.0093(11) 0.0128(11) -0.0027(8) -0.0044(9) -0.0023(8)
O1 0.0092(9) 0.0174(10) 0.0113(9) 0.0001(7) -0.0031(7) -0.0060(7)
O2 0.0112(9) 0.0180(10) 0.0142(10) 0.0047(8) -0.0037(7) -0.0082(8)
O3 0.0107(9) 0.0258(11) 0.0118(9) -0.0015(8) -0.0032(7) -0.0073(8)
O4 0.0127(10) 0.0359(12) 0.0140(10) -0.0091(9) 0.0001(8) -0.0060(9)
O5 0.0196(10) 0.0128(10) 0.0161(10) 0.0024(8) -0.0063(8) -0.0060(8)
O6 0.0226(10) 0.0182(10) 0.0183(10) -0.0029(8) -0.0110(8) -0.0084(8)
O7 0.0247(11) 0.0135(10) 0.0141(10) -0.0005(8) -0.0016(8) -0.0057(8)
O8 0.0131(9) 0.0082(9) 0.0127(9) -0.0037(7) -0.0042(7) -0.0023(7)
O1W 0.0148(10) 0.0139(10) 0.0303(12) -0.0039(8) 0.0020(8) -0.0030(8)
O2W 0.0134(9) 0.0195(10) 0.0102(9) -0.0018(7) -0.0032(7) -0.0074(8)
O3W 0.0325(14) 0.0565(18) 0.0302(14) -0.0113(12) -0.0038(11) 0.0076(12)
O4W 0.0173(10) 0.0238(11) 0.0171(10) 0.0017(8) -0.0074(8) -0.0042(8)

loop_
_atom_type_symbol
_atom_type_description
_atom_type_scat_dispersion_real
_atom_type_scat_dispersion_imag
_atom_type_scat_source
C C 0.0033 0.0016 'International Tables Vol C Tables 4.2.6.8 and 6.1.1.4'
H H 0.0000 0.0000 'International Tables Vol C Tables 4.2.6.8 and 6.1.1.4'
Cl Cl 0.1484 0.1585 'International Tables Vol C Tables 4.2.6.8 and 6.1.1.4'
Eu Eu -0.1578 3.6682 'International Tables Vol C Tables 4.2.6.8 and 6.1.1.4'
N N 0.0061 0.0033 'International Tables Vol C Tables 4.2.6.8 and 6.1.1.4'
O O 0.0106 0.0060 'International Tables Vol C Tables 4.2.6.8 and 6.1.1.4'

loop_
_geom_angle_atom_site_label_1
_geom_angle_atom_site_label_2
_geom_angle_atom_site_label_3
_geom_angle
_geom_angle_site_symmetry_1
_geom_angle_site_symmetry_3
C8 Eu1 Eu1 57.58(5) 2_666 2_676
O1 Eu1 Eu1 72.14(4) . 2_676
O1 Eu1 C8 69.34(6) . 2_666
O1 Eu1 O2 139.34(6) . 2_676
O1 Eu1 O7 65.36(6) . 2_666
O1 Eu1 O8 76.58(6) . 2_666
O1 Eu1 O8 75.02(6) . 1_565
O1 Eu1 O2W 67.17(6) . .
O2 Eu1 Eu1 67.34(4) 2_676 2_676
O2 Eu1 C8 91.29(6) 2_676 2_666
O2 Eu1 O7 109.07(6) 2_676 2_666
O2 Eu1 O8 73.21(6) 2_676 2_666
O2 Eu1 O2W 122.21(6) 2_676 .
O3 Eu1 Eu1 127.35(5) 1_655 2_676
O3 Eu1 C8 150.39(6) 1_655 2_666
O3 Eu1 O1 139.49(6) 1_655 .
O3 Eu1 O2 69.42(6) 1_655 2_676
O3 Eu1 O7 144.22(6) 1_655 2_666
O3 Eu1 O8 100.35(6) 1_655 1_565
O3 Eu1 O8 141.87(6) 1_655 2_666
O3 Eu1 O1W 80.58(7) 1_655 .
O3 Eu1 O2W 72.74(6) 1_655 .
O5 Eu1 Eu1 143.93(5) . 2_676
O5 Eu1 C8 93.84(7) . 2_666
O5 Eu1 O1 77.45(6) . .
O5 Eu1 O2 141.28(7) . 2_676
O5 Eu1 O3 88.54(7) . 1_655
O5 Eu1 O7 70.73(6) . 2_666
O5 Eu1 O8 117.41(6) . 2_666
O5 Eu1 O8 146.63(6) . 1_565
O5 Eu1 O1W 73.51(7) . .
O5 Eu1 O2W 77.20(6) . .
O7 Eu1 Eu1 79.14(4) 2_666 2_676
O7 Eu1 C8 23.11(6) 2_666 2_666
O8 Eu1 Eu1 37.18(4) 1_565 2_676
O8 Eu1 Eu1 36.60(4) 2_666 2_676
O8 Eu1 C8 93.77(6) 1_565 2_666
O8 Eu1 C8 23.57(6) 2_666 2_666
O8 Eu1 O2 70.87(6) 1_565 2_676
O8 Eu1 O7 113.09(6) 1_565 2_666
O8 Eu1 O7 46.68(5) 2_666 2_666
O8 Eu1 O8 73.78(6) 1_565 2_666
O8 Eu1 O2W 136.91(6) 2_666 .
O8 Eu1 O2W 74.98(6) 1_565 .
O1W Eu1 Eu1 111.90(5) . 2_676
O1W Eu1 C8 71.90(7) . 2_666
O1W Eu1 O1 129.08(6) . .
O1W Eu1 O2 71.78(6) . 2_676
O1W Eu1 O7 65.93(6) . 2_666
O1W Eu1 O8 139.48(6) . 1_565
O1W Eu1 O8 80.95(6) . 2_666
O1W Eu1 O2W 140.53(7) . .
O2W Eu1 Eu1 107.38(4) . 2_676
O2W Eu1 C8 136.51(6) . 2_666
O2W Eu1 O7 126.94(5) . 2_666
N1 C1 C2 111.1(2) . .
O1 C2 C1 117.2(2) . .
O2 C2 C1 115.6(2) . .
O2 C2 O1 127.2(2) . .
N1 C3 C4 115.2(2) . .
O3 C4 C3 117.6(2) . .
O4 C4 C3 115.1(2) . .
O4 C4 O3 127.3(2) . .
N2 C5 C6 112.2(2) . .
O5 C6 C5 116.4(2) . .
O6 C6 C5 117.1(2) . .
O6 C6 O5 126.5(2) . .
N2 C7 C8 114.7(2) . .
C7 C8 Eu1 163.80(17) . 2_666
O7 C8 Eu1 73.93(15) . 2_666
O7 C8 C7 122.1(2) . .
O7 C8 O8 123.9(2) . .
O8 C8 Eu1 49.96(12) . 2_666
O8 C8 C7 113.9(2) . .
N1 C9 C10 113.8(2) . .
C11 C10 C9 110.0(2) . .
C10 C11 N2 115.8(2) . .
C1 N1 C9 113.6(2) . .
C3 N1 C1 113.4(2) . .
C3 N1 C9 111.12(19) . .
C5 N2 C11 108.53(19) . .
C7 N2 C5 108.8(2) . .
C7 N2 C11 113.3(2) . .
C2 O1 Eu1 132.75(16) . .
C2 O2 Eu1 140.11(16) . 2_676
C4 O3 Eu1 142.39(16) . 1_455
C6 O5 Eu1 151.74(17) . .
C8 O7 Eu1 82.96(15) . 2_666
Eu1 O8 Eu1 106.22(6) 1_545 2_666
C8 O8 Eu1 106.47(15) . 2_666
C8 O8 Eu1 133.83(16) . 1_545

loop_
_geom_bond_atom_site_label_1
_geom_bond_atom_site_label_2
_geom_bond_distance
_geom_bond_site_symmetry_2
Eu1 Eu1 3.9323(3) 2_676
Eu1 C8 3.100(3) 2_666
Eu1 O1 2.4248(17) .
Eu1 O2 2.4556(17) 2_676
Eu1 O3 2.3497(18) 1_655
Eu1 O5 2.2962(18) .
Eu1 O7 3.0015(19) 2_666
Eu1 O8 2.4417(17) 1_565
Eu1 O8 2.4749(17) 2_666
Eu1 O1W 2.3990(19) .
Eu1 O2W 2.4917(17) .
C1 C2 1.520(3) .
C1 N1 1.513(3) .
C2 O1 1.262(3) .
C2 O2 1.247(3) .
C3 C4 1.526(3) .
C3 N1 1.503(3) .
C4 O3 1.255(3) .
C4 O4 1.240(3) .
C5 C6 1.522(3) .
C5 N2 1.515(3) .
C6 O5 1.255(3) .
C6 O6 1.237(3) .
C7 C8 1.511(4) .
C7 N2 1.497(3) .
C8 Eu1 3.100(3) 2_666
C8 O7 1.226(3) .
C8 O8 1.293(3) .
C9 C10 1.525(4) .
C9 N1 1.514(3) .
C10 C11 1.514(4) .
C11 N2 1.516(3) .
O2 Eu1 2.4556(17) 2_676
O3 Eu1 2.3497(18) 1_455
O7 Eu1 3.0015(19) 2_666
O8 Eu1 2.4417(17) 1_545
O8 Eu1 2.4749(17) 2_666
